data_8105830
loop_
_publ_author_name
'Lee, See Mun'
'Lo, Kong Mun'
'Heard, Peter J.'
'Tiekink, Edward R.T.'

_publ_section_title
;
 Redetermination of the crystal structure of
 bis(\m2-di-ethyldithiocarbamato-\k3 S,S&#x2032;:S;\k3 S:S:
 S&#x2032;)-hexacarbonyl-di-rhenium(I), C16H20N2O6Re2S4
;
_journal_issue 4
_journal_name_full 'Zeitschrift f\"ur Kristallographie - New Crystal Structures'
_journal_page_first 719
_journal_page_last 721
_journal_paper_doi 10.1515/ncrs-2019-0070
_journal_volume 234
_journal_year 2019
_chemical_formula_moiety 'C16 H20 N2 O6 Re2 S4'
_chemical_formula_sum 'C16 H20 N2 O6 Re2 S4'
_chemical_formula_weight 836.98
_space_group_crystal_system monoclinic
_space_group_IT_number 15
_space_group_name_Hall '-C 2yc'
_space_group_name_H-M_alt 'C 1 2/c 1'
_atom_sites_solution_hydrogens geom
_audit_creation_method SHELXL-2018/3
_cell_angle_alpha 90
_cell_angle_beta 103.9980(10)
_cell_angle_gamma 90
_cell_formula_units_Z 4
_cell_length_a 15.3490(2)
_cell_length_b 11.79920(10)
_cell_length_c 13.33770(10)
_cell_measurement_reflns_used 10897
_cell_measurement_temperature 100(2)
_cell_measurement_theta_max 76.0490
_cell_measurement_theta_min 4.7650
_cell_volume 2343.81(4)
_computing_cell_refinement 'CrysAlisPro [1]'
_computing_data_collection 'CrysAlisPro [1]'
_computing_data_reduction 'CrysAlisPro [1]'
_computing_molecular_graphics 'ORTEP-3 for Windows [4]'
_computing_publication_material 'SHELXL-2018/3 [3]'
_computing_structure_refinement 'SHELXL-2018/3 [3]'
_computing_structure_solution 'SHELXS-97 [2]'
_diffrn_ambient_temperature 100(2)
_diffrn_detector_area_resol_mean 5.2558
_diffrn_measured_fraction_theta_full 1.000
_diffrn_measured_fraction_theta_max 1.000
_diffrn_measurement_device_type 'XtaLAB Synergy, Dualflex, AtlasS2'
_diffrn_measurement_method '\w scans'
_diffrn_radiation_type CuK\a
_diffrn_radiation_wavelength 1.54178
_diffrn_reflns_av_R_equivalents 0.0259
_diffrn_reflns_av_unetI/netI 0.0164
_diffrn_reflns_Laue_measured_fraction_full 1.000
_diffrn_reflns_Laue_measured_fraction_max 1.000
_diffrn_reflns_limit_h_max 18
_diffrn_reflns_limit_h_min -15
_diffrn_reflns_limit_k_max 13
_diffrn_reflns_limit_k_min -14
_diffrn_reflns_limit_l_max 15
_diffrn_reflns_limit_l_min -15
_diffrn_reflns_number 14197
_diffrn_reflns_point_group_measured_fraction_full 1.000
_diffrn_reflns_point_group_measured_fraction_max 1.000
_diffrn_reflns_theta_full 67.054
_diffrn_reflns_theta_max 67.054
_diffrn_reflns_theta_min 4.782
_diffrn_source 'micro-focus sealed X-ray tube'
_exptl_absorpt_coefficient_mu 23.535
_exptl_absorpt_correction_T_max 1.000
_exptl_absorpt_correction_T_min 0.887
_exptl_absorpt_correction_type gaussian
_exptl_absorpt_process_details 'CrysAlisPro [1]'
_exptl_crystal_colour colourless
_exptl_crystal_density_diffrn 2.372
_exptl_crystal_description prism
_exptl_crystal_F_000 1568
_exptl_crystal_size_max 0.073
_exptl_crystal_size_mid 0.065
_exptl_crystal_size_min 0.037
_refine_diff_density_max 0.434
_refine_diff_density_min -1.276
_refine_diff_density_rms 0.173
_refine_ls_extinction_coef .
_refine_ls_extinction_method none
_refine_ls_goodness_of_fit_ref 1.070
_refine_ls_hydrogen_treatment mixed
_refine_ls_matrix_type full
_refine_ls_number_parameters 141
_refine_ls_number_reflns 2104
_refine_ls_number_restraints 0
_refine_ls_restrained_S_all 1.070
_refine_ls_R_factor_all 0.0169
_refine_ls_R_factor_gt 0.0166
_refine_ls_shift/su_max 0.002
_refine_ls_shift/su_mean 0.000
_refine_ls_structure_factor_coef Fsqd
_refine_ls_weighting_details 'w=1/[\s^2^(Fo^2^)+(0.0291P)^2^+4.2290P] where P=(Fo^2^+2Fc^2^)/3'
_refine_ls_weighting_scheme calc
_refine_ls_wR_factor_gt 0.0443
_refine_ls_wR_factor_ref 0.0445
_reflns_Friedel_coverage 0.000
_reflns_Friedel_fraction_full .
_reflns_Friedel_fraction_max .
_reflns_number_gt 2067
_reflns_number_total 2104
_reflns_threshold_expression 'I > 2\s(I)'
_cod_data_source_file suppl_ncrs-2019-0070_suppl.cif
_cod_data_source_block shelx
_cod_original_cell_volume 2343.80(4)
_cod_original_sg_symbol_H-M 'C 2/c'
_cod_database_code 8105830
_shelx_shelxl_version_number 2018/3
_shelx_space_group_comment
;
The symmetry employed for this shelxl refinement is uniquely defined
by the following loop, which should always be used as a source of
symmetry information in preference to the above space-group names.
They are only intended as comments.
;
_shelx_estimated_absorpt_t_min 0.278
_shelx_estimated_absorpt_t_max 0.476

loop_
_space_group_symop_operation_xyz
'x, y, z'
'-x, y, -z+1/2'
'x+1/2, y+1/2, z'
'-x+1/2, y+1/2, -z+1/2'
'-x, -y, -z'
'x, -y, z-1/2'
'-x+1/2, -y+1/2, -z'
'x+1/2, -y+1/2, z-1/2'

loop_
_atom_site_label
_atom_site_type_symbol
_atom_site_fract_x
_atom_site_fract_y
_atom_site_fract_z
_atom_site_U_iso_or_equiv
_atom_site_adp_type
_atom_site_occupancy
_atom_site_site_symmetry_order
_atom_site_calc_flag
_atom_site_refinement_flags_posn
_atom_site_refinement_flags_adp
_atom_site_refinement_flags_occupancy
_atom_site_disorder_assembly
_atom_site_disorder_group
Re Re 0.47350(2) 0.76325(2) 0.60383(2) 0.00765(7) Uani 1 1 d . . . . .
S1 S 0.43243(4) 0.55949(6) 0.61125(5) 0.01035(14) Uani 1 1 d . . . . .
S2 S 0.39126(5) 0.73591(6) 0.74333(6) 0.00872(15) Uani 1 1 d . . . . .
O1 O 0.51144(14) 1.01967(19) 0.62497(16) 0.0184(4) Uani 1 1 d . . . . .
O2 O 0.58218(19) 0.75068(19) 0.4380(2) 0.0222(6) Uani 1 1 d . . . . .
O3 O 0.30706(14) 0.8176(2) 0.43129(16) 0.0255(5) Uani 1 1 d . . . . .
N1 N 0.34025(14) 0.5172(2) 0.75464(17) 0.0107(5) Uani 1 1 d . . . . .
C1 C 0.49772(18) 0.9238(3) 0.6177(2) 0.0114(6) Uani 1 1 d . . . . .
C2 C 0.5414(2) 0.7549(2) 0.5003(3) 0.0137(7) Uani 1 1 d . . . . .
C3 C 0.3685(2) 0.7961(3) 0.4966(2) 0.0155(6) Uani 1 1 d . . . . .
C4 C 0.38259(17) 0.5904(3) 0.7099(2) 0.0092(5) Uani 1 1 d . . . . .
C5 C 0.30327(18) 0.5474(3) 0.8441(2) 0.0137(6) Uani 1 1 d . . . . .
H5A H 0.324167 0.624212 0.868469 0.016 Uiso 1 1 calc R U . . .
H5B H 0.326616 0.493557 0.901227 0.016 Uiso 1 1 calc R U . . .
C6 C 0.2019(2) 0.5449(3) 0.8178(2) 0.0216(7) Uani 1 1 d . . . . .
H6A H 0.178385 0.593927 0.758031 0.032 Uiso 1 1 calc R U . . .
H6B H 0.180515 0.572200 0.877036 0.032 Uiso 1 1 calc R U . . .
H6C H 0.180936 0.467142 0.801268 0.032 Uiso 1 1 calc R U . . .
C7 C 0.33083(19) 0.3978(3) 0.7196(2) 0.0145(6) Uani 1 1 d . . . . .
H7A H 0.316292 0.350005 0.774337 0.017 Uiso 1 1 calc R U . . .
H7B H 0.388636 0.371085 0.707616 0.017 Uiso 1 1 calc R U . . .
C8 C 0.2574(2) 0.3845(3) 0.6203(2) 0.0191(6) Uani 1 1 d . . . . .
H8A H 0.273254 0.428466 0.564965 0.031(10) Uiso 1 1 calc R . . . .
H8B H 0.200309 0.412214 0.631581 0.029(10) Uiso 1 1 calc R . . . .
H8C H 0.251381 0.304351 0.600641 0.036(11) Uiso 1 1 calc R . . . .

loop_
_atom_site_aniso_label
_atom_site_aniso_U_11
_atom_site_aniso_U_22
_atom_site_aniso_U_33
_atom_site_aniso_U_23
_atom_site_aniso_U_13
_atom_site_aniso_U_12
Re 0.00783(9) 0.00800(10) 0.00784(9) 0.00102(4) 0.00333(6) 0.00035(4)
S1 0.0117(3) 0.0102(4) 0.0110(3) -0.0019(2) 0.0061(2) -0.0013(3)
S2 0.0080(3) 0.0088(4) 0.0101(3) -0.0013(2) 0.0038(3) 0.0000(2)
O1 0.0239(11) 0.0094(12) 0.0220(11) 0.0012(9) 0.0055(9) -0.0016(9)
O2 0.0292(15) 0.0208(13) 0.0242(14) 0.0012(9) 0.0210(12) 0.0033(9)
O3 0.0158(10) 0.0360(16) 0.0203(11) 0.0095(10) -0.0039(9) -0.0003(11)
N1 0.0120(11) 0.0104(13) 0.0107(11) -0.0020(9) 0.0049(9) -0.0019(10)
C1 0.0097(12) 0.0174(18) 0.0076(12) 0.0023(11) 0.0029(10) 0.0028(12)
C2 0.0181(16) 0.0100(15) 0.0129(16) 0.0022(11) 0.0039(13) 0.0016(11)
C3 0.0165(14) 0.0136(15) 0.0185(14) -0.0004(13) 0.0085(12) -0.0048(13)
C4 0.0083(11) 0.0109(14) 0.0087(12) 0.0002(11) 0.0024(9) 0.0013(11)
C5 0.0178(14) 0.0145(16) 0.0114(13) -0.0029(11) 0.0085(11) -0.0039(12)
C6 0.0169(14) 0.030(2) 0.0205(16) -0.0103(14) 0.0101(12) -0.0042(14)
C7 0.0184(14) 0.0083(15) 0.0196(14) 0.0007(12) 0.0099(11) -0.0012(12)
C8 0.0219(14) 0.0176(17) 0.0208(15) -0.0060(13) 0.0109(12) -0.0077(13)

loop_
_atom_type_symbol
_atom_type_description
_atom_type_scat_dispersion_real
_atom_type_scat_dispersion_imag
_atom_type_scat_source
C C 0.0181 0.0091 'International Tables Vol C Tables 4.2.6.8 and 6.1.1.4'
H H 0.0000 0.0000 'International Tables Vol C Tables 4.2.6.8 and 6.1.1.4'
N N 0.0311 0.0180 'International Tables Vol C Tables 4.2.6.8 and 6.1.1.4'
O O 0.0492 0.0322 'International Tables Vol C Tables 4.2.6.8 and 6.1.1.4'
Re Re -5.2083 5.8923 'International Tables Vol C Tables 4.2.6.8 and 6.1.1.4'
S S 0.3331 0.5567 'International Tables Vol C Tables 4.2.6.8 and 6.1.1.4'

loop_
_exptl_crystal_face_index_h
_exptl_crystal_face_index_k
_exptl_crystal_face_index_l
_exptl_crystal_face_perp_dist
3 -2 7 0.0316
8 -3 -6 0.0168
0 0 -8 0.0191
-7 4 6 0.0161
4 7 0 0.0196
-9 -1 6 0.0250
8 4 -4 0.0192
7 3 3 0.0345
1 -8 0 0.0299

loop_
_geom_angle_atom_site_label_1
_geom_angle_atom_site_label_2
_geom_angle_atom_site_label_3
_geom_angle
_geom_angle_site_symmetry_1
_geom_angle_site_symmetry_3
C3 Re C1 88.89(13) . .
C3 Re C2 88.78(13) . .
C1 Re C2 89.63(12) . .
C3 Re S1 92.84(10) . .
C1 Re S1 170.72(8) . .
C2 Re S1 99.51(9) . .
C3 Re S2 95.52(8) . .
C1 Re S2 100.08(8) . .
C2 Re S2 169.43(9) . .
S1 Re S2 70.69(2) . .
C3 Re S2 174.27(10) . 2_656
C1 Re S2 86.97(8) . 2_656
C2 Re S2 95.14(10) . 2_656
S1 Re S2 90.63(2) . 2_656
S2 Re S2 81.34(2) . 2_656
C4 S1 Re 89.38(10) . .
C4 S2 Re 87.63(9) . .
C4 S2 Re 108.69(9) . 2_656
Re S2 Re 96.78(2) . 2_656
C4 N1 C7 120.4(2) . .
C4 N1 C5 122.5(2) . .
C7 N1 C5 117.1(2) . .
O1 C1 Re 179.3(3) . .
O2 C2 Re 179.5(3) . .
O3 C3 Re 178.2(3) . .
N1 C4 S1 124.9(2) . .
N1 C4 S2 122.8(2) . .
S1 C4 S2 112.31(15) . .
N1 C5 C6 112.4(2) . .
N1 C5 H5A 109.1 . .
C6 C5 H5A 109.1 . .
N1 C5 H5B 109.1 . .
C6 C5 H5B 109.1 . .
H5A C5 H5B 107.8 . .
C5 C6 H6A 109.5 . .
C5 C6 H6B 109.5 . .
H6A C6 H6B 109.5 . .
C5 C6 H6C 109.5 . .
H6A C6 H6C 109.5 . .
H6B C6 H6C 109.5 . .
N1 C7 C8 111.5(2) . .
N1 C7 H7A 109.3 . .
C8 C7 H7A 109.3 . .
N1 C7 H7B 109.3 . .
C8 C7 H7B 109.3 . .
H7A C7 H7B 108.0 . .
C7 C8 H8A 109.5 . .
C7 C8 H8B 109.5 . .
H8A C8 H8B 109.5 . .
C7 C8 H8C 109.5 . .
H8A C8 H8C 109.5 . .
H8B C8 H8C 109.5 . .

loop_
_geom_bond_atom_site_label_1
_geom_bond_atom_site_label_2
_geom_bond_distance
_geom_bond_site_symmetry_2
Re C3 1.918(3) .
Re C1 1.931(3) .
Re C2 1.923(3) .
Re S1 2.4935(7) .
Re S2 2.5091(7) .
Re S2 2.5538(7) 2_656
S1 C4 1.714(3) .
S2 C4 1.770(3) .
O1 C1 1.150(4) .
O2 C2 1.156(4) .
O3 C3 1.147(4) .
N1 C4 1.309(4) .
N1 C7 1.481(4) .
N1 C5 1.483(3) .
C5 C6 1.511(4) .
C5 H5A 0.9900 .
C5 H5B 0.9900 .
C6 H6A 0.9800 .
C6 H6B 0.9800 .
C6 H6C 0.9800 .
C7 C8 1.525(4) .
C7 H7A 0.9900 .
C7 H7B 0.9900 .
C8 H8A 0.9800 .
C8 H8B 0.9800 .
C8 H8C 0.9800 .

loop_
_geom_torsion_atom_site_label_1
_geom_torsion_atom_site_label_2
_geom_torsion_atom_site_label_3
_geom_torsion_atom_site_label_4
_geom_torsion
_geom_torsion_site_symmetry_1
_geom_torsion_site_symmetry_2
_geom_torsion_site_symmetry_3
_geom_torsion_site_symmetry_4
C7 N1 C4 S1 -1.3(4) . . . .
C5 N1 C4 S1 176.1(2) . . . .
C7 N1 C4 S2 176.61(19) . . . .
C5 N1 C4 S2 -6.0(4) . . . .
Re S1 C4 N1 177.6(2) . . . .
Re S1 C4 S2 -0.43(13) . . . .
Re S2 C4 N1 -177.7(2) . . . .
Re S2 C4 N1 85.9(2) 2_656 . . .
Re S2 C4 S1 0.43(13) . . . .
Re S2 C4 S1 -95.93(13) 2_656 . . .
C4 N1 C5 C6 112.5(3) . . . .
C7 N1 C5 C6 -70.0(3) . . . .
C4 N1 C7 C8 -77.8(3) . . . .
C5 N1 C7 C8 104.6(3) . . . .
